data_7044833
loop_
_publ_author_name
'Biancalana, Lorenzo'
'Zacchini, Stefano'
'Ferri, Nicola'
'Lupo, Maria Giovanna'
'Pampaloni, Guido'
'Marchetti, Fabio'

_publ_section_title
;
 Tuning the cytotoxicity of ruthenium(ii) para-cymene complexes by
 mono-substitution at a triphenylphosphine/phenoxydiphenylphosphine ligand
;
_journal_name_full 'Dalton Transactions'
_journal_paper_doi 10.1039/C7DT03385K
_journal_year 2017
_chemical_formula_sum 'C34 H43 Cl2 O P Ru Si'
_chemical_formula_weight 698.71
_space_group_crystal_system monoclinic
_space_group_IT_number 14
_space_group_name_Hall '-P 2ybc'
_space_group_name_H-M_alt 'P 1 21/c 1'
_symmetry_space_group_name_Hall '-P 2ybc'
_symmetry_space_group_name_H-M 'P 1 21/c 1'
_atom_sites_solution_hydrogens geom
_audit_creation_method SHELXL-2014/7
_audit_update_record
;
2017-08-30 deposited with the CCDC.
2017-11-15 downloaded from the CCDC.
;
_cell_angle_alpha 90
_cell_angle_beta 100.9940(10)
_cell_angle_gamma 90
_cell_formula_units_Z 4
_cell_length_a 17.1191(8)
_cell_length_b 10.5238(5)
_cell_length_c 18.4530(9)
_cell_measurement_reflns_used 9949
_cell_measurement_temperature 100(2)
_cell_measurement_theta_max 28.777
_cell_measurement_theta_min 2.238
_cell_volume 3263.4(3)
_computing_cell_refinement 'APEX3 (Bruker AXS, 2015)'
_computing_data_collection 'APEX3 (Bruker AXS, 2015)'
_computing_data_reduction 'SAINT (Bruker AXS, 2015)'
_computing_molecular_graphics 'ORTEPIII (Johnson, 1996)'
_computing_publication_material 'XCIF 2014/2 (Bruker AXS, 2014)'
_computing_structure_refinement 'SHELXL-2014/7 (Sheldrick, 2014)'
_computing_structure_solution 'SHELXT (Sheldrick, 2015)'
_diffrn_ambient_temperature 100(2)
_diffrn_measured_fraction_theta_full 1.000
_diffrn_measured_fraction_theta_max 1.000
_diffrn_measurement_device_type 'PHOTON100 detector'
_diffrn_measurement_method 'phi and omega scans'
_diffrn_radiation_type MoK\a
_diffrn_radiation_wavelength 0.71073
_diffrn_reflns_av_R_equivalents 0.0612
_diffrn_reflns_av_unetI/netI 0.0388
_diffrn_reflns_Laue_measured_fraction_full 1.000
_diffrn_reflns_Laue_measured_fraction_max 1.000
_diffrn_reflns_limit_h_max 21
_diffrn_reflns_limit_h_min -21
_diffrn_reflns_limit_k_max 12
_diffrn_reflns_limit_k_min -12
_diffrn_reflns_limit_l_max 22
_diffrn_reflns_limit_l_min -22
_diffrn_reflns_number 41769
_diffrn_reflns_point_group_measured_fraction_full 1.000
_diffrn_reflns_point_group_measured_fraction_max 1.000
_diffrn_reflns_theta_full 25.242
_diffrn_reflns_theta_max 25.999
_diffrn_reflns_theta_min 2.238
_diffrn_source 'fine-focus sealed tube'
_exptl_absorpt_coefficient_mu 0.756
_exptl_absorpt_correction_T_max 0.7458
_exptl_absorpt_correction_T_min 0.5775
_exptl_absorpt_correction_type empirical
_exptl_absorpt_process_details
; 
 Data were corrected for Lorentz polarization and absorption
 effects (empirical absorption correction SADABS).
 R(int) =  0.1505 (selected reflections only, before parameter refinement)
 R(int) =  0.0599 (selected reflections only, after parameter refinement)
;
_exptl_crystal_colour red
_exptl_crystal_density_diffrn 1.422
_exptl_crystal_description prism
_exptl_crystal_F_000 1448
_exptl_crystal_size_max 0.180
_exptl_crystal_size_mid 0.160
_exptl_crystal_size_min 0.120
_refine_diff_density_max 0.841
_refine_diff_density_min -0.939
_refine_diff_density_rms 0.097
_refine_ls_extinction_method none
_refine_ls_goodness_of_fit_ref 1.114
_refine_ls_hydrogen_treatment constr
_refine_ls_matrix_type full
_refine_ls_number_parameters 369
_refine_ls_number_reflns 6410
_refine_ls_number_restraints 0
_refine_ls_restrained_S_all 1.114
_refine_ls_R_factor_all 0.0603
_refine_ls_R_factor_gt 0.0473
_refine_ls_shift/su_max 0.001
_refine_ls_shift/su_mean 0.000
_refine_ls_structure_factor_coef Fsqd
_refine_ls_weighting_details 'w=1/[\s^2^(Fo^2^)+(0.0339P)^2^+8.3767P] where P=(Fo^2^+2Fc^2^)/3'
_refine_ls_weighting_scheme calc
_refine_ls_wR_factor_gt 0.0938
_refine_ls_wR_factor_ref 0.0984
_reflns_Friedel_coverage 0.000
_reflns_number_gt 5400
_reflns_number_total 6410
_reflns_threshold_expression 'I > 2\s(I)'
_cod_data_source_file c7dt03385k2.cif
_cod_data_source_block 5
_cod_database_code 7044833
_shelx_shelxl_version_number 2014/7
_shelx_space_group_comment
;
The symmetry employed for this shelxl refinement is uniquely defined
by the following loop, which should always be used as a source of
symmetry information in preference to the above space-group names.
They are only intended as comments.
;
_shelx_estimated_absorpt_t_min 0.876
_shelx_estimated_absorpt_t_max 0.915

loop_
_space_group_symop_operation_xyz
'x, y, z'
'-x, y+1/2, -z+1/2'
'-x, -y, -z'
'x, -y-1/2, z-1/2'

loop_
_atom_site_label
_atom_site_type_symbol
_atom_site_fract_x
_atom_site_fract_y
_atom_site_fract_z
_atom_site_U_iso_or_equiv
_atom_site_adp_type
_atom_site_occupancy
_atom_site_site_symmetry_order
_atom_site_calc_flag
_atom_site_refinement_flags_posn
_atom_site_refinement_flags_adp
Ru1 Ru 0.61893(2) 0.54557(3) 0.40927(2) 0.01379(9) Uani 1 1 d . .
Cl1 Cl 0.68129(5) 0.50892(9) 0.53567(5) 0.0206(2) Uani 1 1 d . .
Cl2 Cl 0.59483(6) 0.31884(9) 0.40266(6) 0.0264(2) Uani 1 1 d . .
P1 P 0.73773(5) 0.51232(8) 0.36964(5) 0.01235(19) Uani 1 1 d . .
O1 O 0.78460(14) 0.6448(2) 0.35631(13) 0.0142(5) Uani 1 1 d . .
Si1 Si 0.81413(6) 0.92003(10) 0.29065(6) 0.0206(2) Uani 1 1 d . .
C1 C 0.5129(2) 0.5780(4) 0.3208(2) 0.0265(9) Uani 1 1 d . .
C2 C 0.5747(2) 0.6593(4) 0.3103(2) 0.0233(9) Uani 1 1 d . .
H2 H 0.5993 0.6485 0.2657 0.028 Uiso 1 1 calc R U
C3 C 0.6115(2) 0.7403(4) 0.3679(2) 0.0216(8) Uani 1 1 d . .
H3 H 0.6619 0.7845 0.3626 0.026 Uiso 1 1 calc R U
C4 C 0.5878(2) 0.7441(4) 0.4367(2) 0.0216(8) Uani 1 1 d . .
C5 C 0.5230(2) 0.6631(4) 0.4464(2) 0.0220(8) Uani 1 1 d . .
H5 H 0.5121 0.6500 0.4972 0.026 Uiso 1 1 calc R U
C6 C 0.4875(2) 0.5827(4) 0.3901(2) 0.0249(9) Uani 1 1 d . .
H6 H 0.4517 0.5139 0.4021 0.030 Uiso 1 1 calc R U
C7 C 0.4714(3) 0.4916(5) 0.2608(3) 0.0411(12) Uani 1 1 d . .
H7A H 0.4990 0.4942 0.2189 0.062 Uiso 1 1 calc R U
H7B H 0.4162 0.5198 0.2447 0.062 Uiso 1 1 calc R U
H7C H 0.4719 0.4045 0.2797 0.062 Uiso 1 1 calc R U
C8 C 0.6279(3) 0.8377(4) 0.4945(2) 0.0311(10) Uani 1 1 d . .
H8 H 0.6868 0.8257 0.5010 0.037 Uiso 1 1 calc R U
C9 C 0.6046(3) 0.8217(5) 0.5680(3) 0.0410(12) Uani 1 1 d . .
H9A H 0.5472 0.8355 0.5630 0.062 Uiso 1 1 calc R U
H9B H 0.6334 0.8835 0.6029 0.062 Uiso 1 1 calc R U
H9C H 0.6179 0.7354 0.5863 0.062 Uiso 1 1 calc R U
C10 C 0.6074(4) 0.9725(5) 0.4638(3) 0.0628(17) Uani 1 1 d . .
H10A H 0.5499 0.9866 0.4580 0.094 Uiso 1 1 calc R U
H10B H 0.6234 0.9810 0.4158 0.094 Uiso 1 1 calc R U
H10C H 0.6358 1.0354 0.4982 0.094 Uiso 1 1 calc R U
C11 C 0.8124(2) 0.7334(3) 0.41172(19) 0.0143(7) Uani 1 1 d . .
C12 C 0.8288(2) 0.8558(3) 0.3879(2) 0.0177(8) Uani 1 1 d . .
C13 C 0.8591(2) 0.9410(4) 0.4443(2) 0.0267(9) Uani 1 1 d . .
H13 H 0.8706 1.0252 0.4311 0.032 Uiso 1 1 calc R U
C14 C 0.8733(3) 0.9092(4) 0.5182(2) 0.0289(10) Uani 1 1 d . .
H14 H 0.8958 0.9696 0.5544 0.035 Uiso 1 1 calc R U
C15 C 0.8546(2) 0.7899(4) 0.5386(2) 0.0255(9) Uani 1 1 d . .
H15 H 0.8627 0.7680 0.5894 0.031 Uiso 1 1 calc R U
C16 C 0.8239(2) 0.7003(4) 0.4854(2) 0.0204(8) Uani 1 1 d . .
H16 H 0.8110 0.6172 0.4996 0.025 Uiso 1 1 calc R U
C17 C 0.7406(3) 0.8296(4) 0.2234(2) 0.0316(10) Uani 1 1 d . .
H17A H 0.6891 0.8297 0.2393 0.047 Uiso 1 1 calc R U
H17B H 0.7590 0.7419 0.2207 0.047 Uiso 1 1 calc R U
H17C H 0.7347 0.8693 0.1746 0.047 Uiso 1 1 calc R U
C18 C 0.7778(3) 1.0872(4) 0.2945(3) 0.0382(11) Uani 1 1 d . .
H18A H 0.7629 1.1209 0.2442 0.057 Uiso 1 1 calc R U
H18B H 0.8202 1.1398 0.3228 0.057 Uiso 1 1 calc R U
H18C H 0.7314 1.0885 0.3183 0.057 Uiso 1 1 calc R U
C19 C 0.9141(2) 0.9209(4) 0.2609(2) 0.0266(9) Uani 1 1 d . .
C20 C 0.9422(3) 0.7845(4) 0.2533(3) 0.0381(11) Uani 1 1 d . .
H20A H 0.9927 0.7856 0.2358 0.057 Uiso 1 1 calc R U
H20B H 0.9022 0.7385 0.2179 0.057 Uiso 1 1 calc R U
H20C H 0.9497 0.7422 0.3014 0.057 Uiso 1 1 calc R U
C21 C 0.9046(3) 0.9909(4) 0.1855(2) 0.0362(11) Uani 1 1 d . .
H21A H 0.9558 0.9916 0.1691 0.054 Uiso 1 1 calc R U
H21B H 0.8871 1.0784 0.1910 0.054 Uiso 1 1 calc R U
H21C H 0.8650 0.9467 0.1488 0.054 Uiso 1 1 calc R U
C22 C 0.9772(3) 0.9900(5) 0.3170(3) 0.0370(11) Uani 1 1 d . .
H22A H 0.9858 0.9441 0.3641 0.056 Uiso 1 1 calc R U
H22B H 0.9591 1.0765 0.3243 0.056 Uiso 1 1 calc R U
H22C H 1.0272 0.9935 0.2985 0.056 Uiso 1 1 calc R U
C23 C 0.7295(2) 0.4503(3) 0.27617(19) 0.0164(7) Uani 1 1 d . .
C24 C 0.6640(2) 0.3810(4) 0.2440(2) 0.0265(9) Uani 1 1 d . .
H24 H 0.6214 0.3691 0.2696 0.032 Uiso 1 1 calc R U
C25 C 0.6595(3) 0.3280(4) 0.1739(2) 0.0342(10) Uani 1 1 d . .
H25 H 0.6135 0.2812 0.1520 0.041 Uiso 1 1 calc R U
C26 C 0.7201(3) 0.3428(4) 0.1367(2) 0.0366(11) Uani 1 1 d . .
H26 H 0.7176 0.3048 0.0897 0.044 Uiso 1 1 calc R U
C27 C 0.7850(3) 0.4136(6) 0.1684(3) 0.0591(18) Uani 1 1 d . .
H27 H 0.8272 0.4258 0.1423 0.071 Uiso 1 1 calc R U
C28 C 0.7900(3) 0.4677(5) 0.2377(2) 0.0445(13) Uani 1 1 d . .
H28 H 0.8353 0.5167 0.2586 0.053 Uiso 1 1 calc R U
C29 C 0.8183(2) 0.4160(3) 0.4220(2) 0.0167(8) Uani 1 1 d . .
C30 C 0.8029(2) 0.3219(4) 0.4689(2) 0.0266(9) Uani 1 1 d . .
H30 H 0.7498 0.3033 0.4735 0.032 Uiso 1 1 calc R U
C31 C 0.8665(3) 0.2539(4) 0.5096(2) 0.0332(11) Uani 1 1 d . .
H31 H 0.8564 0.1912 0.5436 0.040 Uiso 1 1 calc R U
C32 C 0.9426(3) 0.2757(4) 0.5013(2) 0.0344(11) Uani 1 1 d . .
H32 H 0.9852 0.2273 0.5284 0.041 Uiso 1 1 calc R U
C33 C 0.9572(3) 0.3681(5) 0.4534(3) 0.0472(14) Uani 1 1 d . .
H33 H 1.0101 0.3834 0.4469 0.057 Uiso 1 1 calc R U
C34 C 0.8955(2) 0.4391(5) 0.4146(3) 0.0375(11) Uani 1 1 d . .
H34 H 0.9064 0.5045 0.3825 0.045 Uiso 1 1 calc R U

loop_
_atom_site_aniso_label
_atom_site_aniso_U_11
_atom_site_aniso_U_22
_atom_site_aniso_U_33
_atom_site_aniso_U_23
_atom_site_aniso_U_13
_atom_site_aniso_U_12
Ru1 0.01217(14) 0.01440(15) 0.01604(15) 0.00169(12) 0.00582(11) 0.00081(12)
Cl1 0.0200(4) 0.0267(5) 0.0169(5) 0.0055(4) 0.0082(4) 0.0054(4)
Cl2 0.0258(5) 0.0167(5) 0.0407(6) -0.0005(4) 0.0168(4) -0.0072(4)
P1 0.0127(4) 0.0121(4) 0.0127(4) 0.0005(3) 0.0036(3) -0.0002(3)
O1 0.0172(12) 0.0166(13) 0.0088(12) -0.0002(10) 0.0022(10) -0.0035(10)
Si1 0.0259(6) 0.0173(5) 0.0178(5) 0.0035(4) 0.0024(4) -0.0014(4)
C1 0.019(2) 0.034(2) 0.025(2) 0.0015(18) 0.0004(17) 0.0060(17)
C2 0.0190(19) 0.031(2) 0.020(2) 0.0086(17) 0.0034(16) 0.0083(17)
C3 0.0145(18) 0.022(2) 0.029(2) 0.0100(17) 0.0069(16) 0.0050(15)
C4 0.0191(19) 0.019(2) 0.027(2) 0.0049(16) 0.0038(16) 0.0109(16)
C5 0.0196(19) 0.031(2) 0.017(2) 0.0054(16) 0.0073(16) 0.0086(17)
C6 0.0143(18) 0.027(2) 0.034(2) 0.0060(18) 0.0073(17) 0.0049(16)
C7 0.027(2) 0.057(3) 0.035(3) -0.013(2) -0.004(2) -0.002(2)
C8 0.033(2) 0.024(2) 0.035(3) -0.0075(19) 0.005(2) 0.0080(18)
C9 0.047(3) 0.038(3) 0.034(3) -0.004(2) -0.002(2) 0.007(2)
C10 0.106(5) 0.029(3) 0.054(4) -0.002(2) 0.016(3) 0.001(3)
C11 0.0135(17) 0.0140(18) 0.0152(18) -0.0030(14) 0.0021(14) 0.0009(14)
C12 0.0214(19) 0.0172(19) 0.0130(18) 0.0017(14) -0.0002(15) -0.0002(15)
C13 0.037(2) 0.016(2) 0.026(2) -0.0002(17) 0.0024(18) -0.0055(17)
C14 0.038(2) 0.027(2) 0.019(2) -0.0110(17) -0.0024(18) -0.0068(19)
C15 0.030(2) 0.035(2) 0.0097(19) -0.0006(16) -0.0010(16) 0.0011(18)
C16 0.0197(19) 0.021(2) 0.020(2) 0.0027(16) 0.0025(16) -0.0003(15)
C17 0.037(2) 0.038(3) 0.015(2) 0.0056(18) -0.0043(18) -0.013(2)
C18 0.053(3) 0.023(2) 0.039(3) 0.007(2) 0.010(2) 0.009(2)
C19 0.030(2) 0.027(2) 0.024(2) 0.0004(17) 0.0068(18) -0.0030(17)
C20 0.042(3) 0.036(3) 0.038(3) 0.001(2) 0.013(2) 0.010(2)
C21 0.047(3) 0.038(3) 0.028(2) -0.001(2) 0.017(2) -0.010(2)
C22 0.028(2) 0.048(3) 0.035(3) 0.001(2) 0.006(2) -0.014(2)
C23 0.0188(18) 0.0157(18) 0.0150(18) -0.0015(15) 0.0042(14) 0.0019(15)
C24 0.025(2) 0.033(2) 0.023(2) -0.0103(18) 0.0091(17) -0.0097(18)
C25 0.034(2) 0.036(3) 0.030(2) -0.013(2) 0.000(2) -0.012(2)
C26 0.055(3) 0.038(3) 0.018(2) -0.0099(19) 0.012(2) -0.008(2)
C27 0.067(4) 0.081(4) 0.040(3) -0.035(3) 0.037(3) -0.046(3)
C28 0.045(3) 0.065(3) 0.028(2) -0.025(2) 0.019(2) -0.033(3)
C29 0.0171(18) 0.0157(18) 0.0165(19) -0.0012(14) 0.0007(15) 0.0039(14)
C30 0.030(2) 0.024(2) 0.029(2) 0.0092(17) 0.0136(18) 0.0069(17)
C31 0.052(3) 0.026(2) 0.026(2) 0.0131(18) 0.017(2) 0.016(2)
C32 0.032(2) 0.037(3) 0.031(2) 0.007(2) -0.0012(19) 0.018(2)
C33 0.021(2) 0.055(3) 0.065(4) 0.027(3) 0.007(2) 0.007(2)
C34 0.021(2) 0.043(3) 0.048(3) 0.025(2) 0.007(2) 0.004(2)

loop_
_atom_type_symbol
_atom_type_description
_atom_type_scat_dispersion_real
_atom_type_scat_dispersion_imag
_atom_type_scat_source
C C 0.0033 0.0016 'International Tables Vol C Tables 4.2.6.8 and 6.1.1.4'
H H 0.0000 0.0000 'International Tables Vol C Tables 4.2.6.8 and 6.1.1.4'
O O 0.0106 0.0060 'International Tables Vol C Tables 4.2.6.8 and 6.1.1.4'
Si Si 0.0817 0.0704 'International Tables Vol C Tables 4.2.6.8 and 6.1.1.4'
P P 0.1023 0.0942 'International Tables Vol C Tables 4.2.6.8 and 6.1.1.4'
Cl Cl 0.1484 0.1585 'International Tables Vol C Tables 4.2.6.8 and 6.1.1.4'
Ru Ru -1.2594 0.8363 'International Tables Vol C Tables 4.2.6.8 and 6.1.1.4'

loop_
_geom_angle_atom_site_label_1
_geom_angle_atom_site_label_2
_geom_angle_atom_site_label_3
_geom_angle
C3 Ru1 C2 37.67(15)
C3 Ru1 C1 67.30(15)
C2 Ru1 C1 37.03(15)
C3 Ru1 C4 37.08(14)
C2 Ru1 C4 67.66(15)
C1 Ru1 C4 80.00(15)
C3 Ru1 C6 77.97(14)
C2 Ru1 C6 66.28(14)
C1 Ru1 C6 37.28(15)
C4 Ru1 C6 66.29(14)
C3 Ru1 C5 66.16(14)
C2 Ru1 C5 78.40(14)
C1 Ru1 C5 66.44(14)
C4 Ru1 C5 37.22(14)
C6 Ru1 C5 35.80(14)
C3 Ru1 P1 91.57(10)
C2 Ru1 P1 90.22(10)
C1 Ru1 P1 115.76(11)
C4 Ru1 P1 118.31(10)
C6 Ru1 P1 153.04(11)
C5 Ru1 P1 155.48(11)
C3 Ru1 Cl1 118.41(11)
C2 Ru1 Cl1 156.07(11)
C1 Ru1 Cl1 152.38(11)
C4 Ru1 Cl1 90.63(10)
C6 Ru1 Cl1 115.27(11)
C5 Ru1 Cl1 90.44(10)
P1 Ru1 Cl1 91.60(3)
C3 Ru1 Cl2 155.51(11)
C2 Ru1 Cl2 117.87(11)
C1 Ru1 Cl2 90.40(11)
C4 Ru1 Cl2 152.36(10)
C6 Ru1 Cl2 90.44(11)
C5 Ru1 Cl2 115.29(10)
P1 Ru1 Cl2 89.23(3)
Cl1 Ru1 Cl2 86.02(4)
O1 P1 C23 96.50(14)
O1 P1 C29 101.96(15)
C23 P1 C29 102.41(16)
O1 P1 Ru1 113.63(9)
C23 P1 Ru1 116.02(12)
C29 P1 Ru1 122.39(12)
C11 O1 P1 124.2(2)
C17 Si1 C18 108.7(2)
C17 Si1 C12 113.72(18)
C18 Si1 C12 106.61(19)
C17 Si1 C19 110.1(2)
C18 Si1 C19 109.3(2)
C12 Si1 C19 108.28(18)
C2 C1 C6 118.0(4)
C2 C1 C7 122.0(4)
C6 C1 C7 119.9(4)
C2 C1 Ru1 70.3(2)
C6 C1 Ru1 72.2(2)
C7 C1 Ru1 130.8(3)
C1 C2 C3 120.2(4)
C1 C2 Ru1 72.6(2)
C3 C2 Ru1 70.7(2)
C1 C2 H2 119.4
C3 C2 H2 119.4
Ru1 C2 H2 119.4
C4 C3 C2 122.2(4)
C4 C3 Ru1 73.6(2)
C2 C3 Ru1 71.6(2)
C4 C3 H3 118.5
C2 C3 H3 118.5
Ru1 C3 H3 118.5
C3 C4 C5 117.3(4)
C3 C4 C8 118.9(4)
C5 C4 C8 123.7(4)
C3 C4 Ru1 69.3(2)
C5 C4 Ru1 72.4(2)
C8 C4 Ru1 132.1(3)
C6 C5 C4 120.5(4)
C6 C5 Ru1 71.3(2)
C4 C5 Ru1 70.4(2)
C6 C5 H5 119.0
C4 C5 H5 119.0
Ru1 C5 H5 119.0
C5 C6 C1 121.8(4)
C5 C6 Ru1 72.9(2)
C1 C6 Ru1 70.6(2)
C5 C6 H6 118.4
C1 C6 H6 118.4
Ru1 C6 H6 118.4
C1 C7 H7A 109.5
C1 C7 H7B 109.5
H7A C7 H7B 109.5
C1 C7 H7C 109.5
H7A C7 H7C 109.5
H7B C7 H7C 109.5
C9 C8 C4 113.7(4)
C9 C8 C10 110.8(4)
C4 C8 C10 107.4(4)
C9 C8 H8 108.3
C4 C8 H8 108.3
C10 C8 H8 108.3
C8 C9 H9A 109.5
C8 C9 H9B 109.5
H9A C9 H9B 109.5
C8 C9 H9C 109.5
H9A C9 H9C 109.5
H9B C9 H9C 109.5
C8 C10 H10A 109.5
C8 C10 H10B 109.5
H10A C10 H10B 109.5
C8 C10 H10C 109.5
H10A C10 H10C 109.5
H10B C10 H10C 109.5
C16 C11 O1 121.1(3)
C16 C11 C12 122.6(3)
O1 C11 C12 116.3(3)
C13 C12 C11 115.1(3)
C13 C12 Si1 116.1(3)
C11 C12 Si1 128.8(3)
C14 C13 C12 123.4(4)
C14 C13 H13 118.3
C12 C13 H13 118.3
C15 C14 C13 119.3(4)
C15 C14 H14 120.4
C13 C14 H14 120.4
C14 C15 C16 120.4(4)
C14 C15 H15 119.8
C16 C15 H15 119.8
C11 C16 C15 119.2(4)
C11 C16 H16 120.4
C15 C16 H16 120.4
Si1 C17 H17A 109.5
Si1 C17 H17B 109.5
H17A C17 H17B 109.5
Si1 C17 H17C 109.5
H17A C17 H17C 109.5
H17B C17 H17C 109.5
Si1 C18 H18A 109.5
Si1 C18 H18B 109.5
H18A C18 H18B 109.5
Si1 C18 H18C 109.5
H18A C18 H18C 109.5
H18B C18 H18C 109.5
C20 C19 C22 108.3(4)
C20 C19 C21 110.1(4)
C22 C19 C21 108.7(4)
C20 C19 Si1 109.9(3)
C22 C19 Si1 111.5(3)
C21 C19 Si1 108.4(3)
C19 C20 H20A 109.5
C19 C20 H20B 109.5
H20A C20 H20B 109.5
C19 C20 H20C 109.5
H20A C20 H20C 109.5
H20B C20 H20C 109.5
C19 C21 H21A 109.5
C19 C21 H21B 109.5
H21A C21 H21B 109.5
C19 C21 H21C 109.5
H21A C21 H21C 109.5
H21B C21 H21C 109.5
C19 C22 H22A 109.5
C19 C22 H22B 109.5
H22A C22 H22B 109.5
C19 C22 H22C 109.5
H22A C22 H22C 109.5
H22B C22 H22C 109.5
C24 C23 C28 118.7(3)
C24 C23 P1 120.5(3)
C28 C23 P1 120.7(3)
C23 C24 C25 120.6(4)
C23 C24 H24 119.7
C25 C24 H24 119.7
C26 C25 C24 120.6(4)
C26 C25 H25 119.7
C24 C25 H25 119.7
C25 C26 C27 118.8(4)
C25 C26 H26 120.6
C27 C26 H26 120.6
C26 C27 C28 121.2(4)
C26 C27 H27 119.4
C28 C27 H27 119.4
C23 C28 C27 120.1(4)
C23 C28 H28 120.0
C27 C28 H28 120.0
C30 C29 C34 119.5(4)
C30 C29 P1 121.1(3)
C34 C29 P1 119.5(3)
C29 C30 C31 119.1(4)
C29 C30 H30 120.5
C31 C30 H30 120.5
C32 C31 C30 121.2(4)
C32 C31 H31 119.4
C30 C31 H31 119.4
C31 C32 C33 119.3(4)
C31 C32 H32 120.4
C33 C32 H32 120.4
C32 C33 C34 120.3(4)
C32 C33 H33 119.8
C34 C33 H33 119.8
C29 C34 C33 120.6(4)
C29 C34 H34 119.7
C33 C34 H34 119.7

loop_
_geom_bond_atom_site_label_1
_geom_bond_atom_site_label_2
_geom_bond_distance
Ru1 C3 2.182(4)
Ru1 C2 2.194(4)
Ru1 C1 2.224(4)
Ru1 C4 2.238(4)
Ru1 C6 2.245(4)
Ru1 C5 2.264(4)
Ru1 P1 2.3154(9)
Ru1 Cl1 2.4040(9)
Ru1 Cl2 2.4206(10)
P1 O1 1.650(2)
P1 C23 1.824(4)
P1 C29 1.831(4)
O1 C11 1.399(4)
Si1 C17 1.853(4)
Si1 C18 1.872(4)
Si1 C12 1.889(4)
Si1 C19 1.894(4)
C1 C2 1.403(6)
C1 C6 1.428(6)
C1 C7 1.503(6)
C2 C3 1.413(6)
C2 H2 1.0000
C3 C4 1.407(5)
C3 H3 1.0000
C4 C5 1.437(5)
C4 C8 1.516(6)
C5 C6 1.386(6)
C5 H5 1.0000
C6 H6 1.0000
C7 H7A 0.9800
C7 H7B 0.9800
C7 H7C 0.9800
C8 C9 1.495(6)
C8 C10 1.542(7)
C8 H8 1.0000
C9 H9A 0.9800
C9 H9B 0.9800
C9 H9C 0.9800
C10 H10A 0.9800
C10 H10B 0.9800
C10 H10C 0.9800
C11 C16 1.381(5)
C11 C12 1.406(5)
C12 C13 1.396(5)
C13 C14 1.380(6)
C13 H13 0.9500
C14 C15 1.366(6)
C14 H14 0.9500
C15 C16 1.390(5)
C15 H15 0.9500
C16 H16 0.9500
C17 H17A 0.9800
C17 H17B 0.9800
C17 H17C 0.9800
C18 H18A 0.9800
C18 H18B 0.9800
C18 H18C 0.9800
C19 C20 1.529(6)
C19 C22 1.530(6)
C19 C21 1.556(6)
C20 H20A 0.9800
C20 H20B 0.9800
C20 H20C 0.9800
C21 H21A 0.9800
C21 H21B 0.9800
C21 H21C 0.9800
C22 H22A 0.9800
C22 H22B 0.9800
C22 H22C 0.9800
C23 C24 1.374(5)
C23 C28 1.375(5)
C24 C25 1.398(6)
C24 H24 0.9500
C25 C26 1.357(6)
C25 H25 0.9500
C26 C27 1.372(7)
C26 H26 0.9500
C27 C28 1.387(6)
C27 H27 0.9500
C28 H28 0.9500
C29 C30 1.373(5)
C29 C34 1.376(5)
C30 C31 1.396(6)
C30 H30 0.9500
C31 C32 1.360(6)
C31 H31 0.9500
C32 C33 1.368(6)
C32 H32 0.9500
C33 C34 1.377(6)
C33 H33 0.9500
C34 H34 0.9500
